data_7700752
loop_
_publ_author_name
'Leverett, Anthony R.'
'Diachenko, Vera'
'Cole, Marcus L.'
'McKay, Alasdair I.'

_publ_section_title
;
 Kinetic stabilization of low-oxidation state and terminal hydrido main
 group metal complexes by a sterically demanding
 N,N'-bis(2,6-terphenyl)triazenide.
;
_journal_issue 35
_journal_name_full 'Dalton transactions (Cambridge, England : 2003)'
_journal_page_first 13197
_journal_page_last 13204
_journal_paper_doi 10.1039/c9dt02562f
_journal_volume 48
_journal_year 2019
_chemical_formula_moiety 'C50 H56 In N3'
_chemical_formula_sum 'C50 H56 In N3'
_chemical_formula_weight 813.79
_chemical_name_common '[InMe2(N3Dmp2)]'
_chemical_properties_physical Air-sensitive,Moisture-sensitive,Oxygen-sensitive
_space_group_crystal_system monoclinic
_space_group_IT_number 14
_space_group_name_Hall '-P 2yn'
_space_group_name_H-M_alt 'P 1 21/n 1'
_symmetry_space_group_name_Hall '-P 2yn'
_symmetry_space_group_name_H-M 'P 1 21/n 1'
_atom_sites_solution_hydrogens geom
_atom_sites_solution_primary dual
_audit_creation_date 2018-11-24
_audit_creation_method
;
Olex2 1.2
(compiled 2018.05.29 svn.r3508 for OlexSys, GUI svn.r5506)
;
_audit_update_record
;
2019-02-11 deposited with the CCDC.    2019-08-06 downloaded from the CCDC.
;
_cell_angle_alpha 90
_cell_angle_beta 93.140(2)
_cell_angle_gamma 90
_cell_formula_units_Z 8
_cell_length_a 10.5238(4)
_cell_length_b 15.7425(5)
_cell_length_c 51.9642(19)
_cell_measurement_reflns_used 8456
_cell_measurement_temperature 150(2)
_cell_measurement_theta_max 24.49
_cell_measurement_theta_min 2.35
_cell_volume 8596.0(5)
_computing_molecular_graphics 'Olex2 (Dolomanov et al., 2009)'
_computing_publication_material 'Olex2 (Dolomanov et al., 2009)'
_computing_structure_refinement 'ShelXL (Sheldrick, 2015)'
_computing_structure_solution 'ShelXT (Sheldrick, 2015)'
_diffrn_ambient_temperature 150.15
_diffrn_measured_fraction_theta_full 0.999
_diffrn_measured_fraction_theta_max 0.992
_diffrn_measurement_device_type 'Bruker APEX-II CCD'
_diffrn_measurement_method '\f and \w scans'
_diffrn_radiation_monochromator graphite
_diffrn_radiation_type MoK\a
_diffrn_radiation_wavelength 0.71073
_diffrn_reflns_av_R_equivalents 0.0785
_diffrn_reflns_av_unetI/netI 0.0801
_diffrn_reflns_Laue_measured_fraction_full 0.999
_diffrn_reflns_Laue_measured_fraction_max 0.992
_diffrn_reflns_limit_h_max 13
_diffrn_reflns_limit_h_min -13
_diffrn_reflns_limit_k_max 19
_diffrn_reflns_limit_k_min -19
_diffrn_reflns_limit_l_max 66
_diffrn_reflns_limit_l_min -64
_diffrn_reflns_number 69214
_diffrn_reflns_point_group_measured_fraction_full 0.999
_diffrn_reflns_point_group_measured_fraction_max 0.992
_diffrn_reflns_theta_full 26.000
_diffrn_reflns_theta_max 27.108
_diffrn_reflns_theta_min 1.513
_diffrn_standards_number 0
_exptl_absorpt_coefficient_mu 0.586
_exptl_absorpt_correction_T_max 0.7455
_exptl_absorpt_correction_T_min 0.5910
_exptl_absorpt_correction_type multi-scan
_exptl_absorpt_process_details
'SADABS-2014/4 (Bruker,2014/4) was used for absorption correction. wR2(int) was 0.1797 before and 0.0623 after correction. The Ratio of minimum to maximum transmission is 0.7928. The \l/2 correction factor is 0.00150.'
_exptl_crystal_colour yellow
_exptl_crystal_colour_primary yellow
_exptl_crystal_density_diffrn 1.258
_exptl_crystal_description prism
_exptl_crystal_F_000 3408
_exptl_crystal_recrystallization_method 'Re-crystallisation from solvent: Hexane'
_exptl_crystal_size_max 0.13
_exptl_crystal_size_mid 0.1
_exptl_crystal_size_min 0.07
_refine_diff_density_max 0.451
_refine_diff_density_min -0.532
_refine_diff_density_rms 0.081
_refine_ls_extinction_method none
_refine_ls_goodness_of_fit_ref 1.022
_refine_ls_hydrogen_treatment constr
_refine_ls_matrix_type full
_refine_ls_number_parameters 1001
_refine_ls_number_reflns 18840
_refine_ls_number_restraints 0
_refine_ls_restrained_S_all 1.022
_refine_ls_R_factor_all 0.0786
_refine_ls_R_factor_gt 0.0476
_refine_ls_shift/su_max 0.001
_refine_ls_shift/su_mean 0.000
_refine_ls_structure_factor_coef Fsqd
_refine_ls_weighting_details 'w=1/[\s^2^(Fo^2^)+(0.0328P)^2^+3.5878P] where P=(Fo^2^+2Fc^2^)/3'
_refine_ls_weighting_scheme calc
_refine_ls_wR_factor_gt 0.0960
_refine_ls_wR_factor_ref 0.1080
_reflns_Friedel_coverage 0.000
_reflns_number_gt 13338
_reflns_number_total 18840
_reflns_threshold_expression 'I > 2\s(I)'
_cod_data_source_file c9dt02562f2.cif
_cod_data_source_block 8
_cod_depositor_comments 'Adding full bibliography for 7700747--7700761.cif.'
_cod_database_code 7700752
_shelx_shelxl_version_number 2018/3
_shelx_space_group_comment
;
The symmetry employed for this shelxl refinement is uniquely defined
by the following loop, which should always be used as a source of
symmetry information in preference to the above space-group names.
They are only intended as comments.
;
_shelx_estimated_absorpt_t_max 0.960
_shelx_estimated_absorpt_t_min 0.928
_olex2_refinement_description
;
1. Fixed Uiso
 At 1.2 times of:
  All C(H) groups
 At 1.5 times of:
  All C(H,H,H) groups
2.a Aromatic/amide H refined with riding coordinates:
 C9(H9), C29(H29), C27(H27), C42(H42), C5(H5), C18(H18), C35(H35), C28(H28),
 C11(H11), C4(H4), C3(H3), C44(H44), C20(H20), C33(H33), C77(H77), C70(H70),
 C78(H78), C55(H55), C68(H68), C79(H79), C85(H85), C59(H59), C92(H92), C94(H94),
  C53(H53), C61(H61), C54(H54), C83(H83)
2.b Idealised Me refined as rotating group:
 C24(H24A,H24B,H24C), C13(H13A,H13B,H13C), C48(H48A,H48B,H48C), C15(H15A,H15B,
 H15C), C22(H22A,H22B,H22C), C23(H23A,H23B,H23C), C49(H49A,H49B,H49C), C50(H50A,
 H50B,H50C), C37(H37A,H37B,H37C), C46(H46A,H46B,H46C), C39(H39A,H39B,H39C),
 C14(H14A,H14B,H14C), C47(H47A,H47B,H47C), C38(H38A,H38B,H38C), C74(H74A,H74B,
 H74C), C72(H72A,H72B,H72C), C100(H10A,H10B,H10C), C99(H99A,H99B,H99C),
 C97(H97A,H97B,H97C), C98(H98A,H98B,H98C), C96(H96A,H96B,H96C), C65(H65A,H65B,
 H65C), C87(H87A,H87B,H87C), C63(H63A,H63B,H63C), C89(H89A,H89B,H89C), C73(H73A,
 H73B,H73C), C64(H64A,H64B,H64C), C88(H88A,H88B,H88C)
;
_olex2_submission_special_instructions 'No special instructions were received'

loop_
_space_group_symop_operation_xyz
'x, y, z'
'-x+1/2, y+1/2, -z+1/2'
'-x, -y, -z'
'x-1/2, -y-1/2, z-1/2'

loop_
_atom_site_label
_atom_site_type_symbol
_atom_site_fract_x
_atom_site_fract_y
_atom_site_fract_z
_atom_site_U_iso_or_equiv
_atom_site_adp_type
_atom_site_occupancy
_atom_site_site_symmetry_order
_atom_site_calc_flag
_atom_site_refinement_flags_posn
In1 In 0.75442(2) 0.84080(2) 0.02489(2) 0.02706(7) Uani 1 1 d .
N2 N 0.8847(2) 0.74989(14) 0.06423(5) 0.0204(6) Uani 1 1 d .
N1 N 0.8831(2) 0.83245(14) 0.06195(5) 0.0201(5) Uani 1 1 d .
N3 N 0.8131(2) 0.71870(14) 0.04521(5) 0.0210(6) Uani 1 1 d .
C31 C 0.7902(3) 0.64247(18) -0.00377(6) 0.0271(7) Uani 1 1 d .
C2 C 0.9228(3) 0.96127(18) 0.08506(6) 0.0240(7) Uani 1 1 d .
C9 C 0.5644(3) 0.97992(19) 0.08401(7) 0.0312(8) Uani 1 1 d .
H9 H 0.496433 0.959016 0.093518 0.037 Uiso 1 1 calc R
C1 C 0.9684(3) 0.88112(17) 0.07800(6) 0.0212(7) Uani 1 1 d .
C7 C 0.7894(3) 0.98745(18) 0.07745(6) 0.0246(7) Uani 1 1 d .
C25 C 0.7850(3) 0.63102(18) 0.04497(6) 0.0237(7) Uani 1 1 d .
C30 C 0.7639(3) 0.58239(19) 0.06714(7) 0.0284(8) Uani 1 1 d .
C26 C 0.7687(3) 0.59429(18) 0.02040(6) 0.0264(7) Uani 1 1 d .
C6 C 1.0935(3) 0.85661(18) 0.08537(6) 0.0245(7) Uani 1 1 d .
C12 C 0.7643(3) 1.04275(19) 0.05671(7) 0.0291(8) Uani 1 1 d .
C8 C 0.6884(3) 0.95562(18) 0.09117(6) 0.0257(7) Uani 1 1 d .
C21 C 1.1659(3) 0.70905(19) 0.09629(7) 0.0281(8) Uani 1 1 d .
C16 C 1.1537(3) 0.77412(18) 0.07787(6) 0.0238(7) Uani 1 1 d .
C29 C 0.7332(3) 0.4968(2) 0.06371(7) 0.0359(9) Uani 1 1 d .
H29 H 0.720784 0.462771 0.078451 0.043 Uiso 1 1 calc R
C27 C 0.7365(3) 0.50851(19) 0.01801(7) 0.0325(8) Uani 1 1 d .
H27 H 0.725722 0.483648 0.001378 0.039 Uiso 1 1 calc R
C24 C 1.1107(4) 0.7189(2) 0.12219(7) 0.0413(9) Uani 1 1 d .
H24A H 1.123807 0.666355 0.132096 0.062 Uiso 1 1 calc GR
H24B H 1.019325 0.730635 0.119855 0.062 Uiso 1 1 calc GR
H24C H 1.152918 0.766091 0.131499 0.062 Uiso 1 1 calc GR
C13 C 0.7145(3) 0.8961(2) 0.11363(7) 0.0335(8) Uani 1 1 d .
H13A H 0.633819 0.879313 0.120704 0.050 Uiso 1 1 calc GR
H13B H 0.767810 0.924959 0.126993 0.050 Uiso 1 1 calc GR
H13C H 0.758766 0.845520 0.107764 0.050 Uiso 1 1 calc GR
C42 C 0.8391(4) 0.6004(2) 0.13887(8) 0.0429(10) Uani 1 1 d .
H42 H 0.899850 0.578681 0.151365 0.052 Uiso 1 1 calc R
C5 C 1.1689(3) 0.9128(2) 0.10025(7) 0.0328(8) Uani 1 1 d .
H5 H 1.253351 0.896739 0.105550 0.039 Uiso 1 1 calc R
C18 C 1.2672(3) 0.6890(2) 0.04830(7) 0.0307(8) Uani 1 1 d .
H18 H 1.301856 0.682223 0.031921 0.037 Uiso 1 1 calc R
C35 C 0.7111(4) 0.7031(2) -0.04409(8) 0.0473(11) Uani 1 1 d .
H35 H 0.641279 0.720797 -0.055166 0.057 Uiso 1 1 calc R
C32 C 0.9142(3) 0.65464(19) -0.01138(7) 0.0299(8) Uani 1 1 d .
C48 C 0.5742(3) 0.7086(2) 0.08301(7) 0.0381(9) Uani 1 1 d .
H48A H 0.496764 0.724177 0.091553 0.057 Uiso 1 1 calc GR
H48B H 0.552725 0.668461 0.069034 0.057 Uiso 1 1 calc GR
H48C H 0.612284 0.759748 0.075905 0.057 Uiso 1 1 calc GR
C28 C 0.7203(4) 0.4597(2) 0.03952(7) 0.0388(9) Uani 1 1 d .
H28 H 0.700459 0.401070 0.037814 0.047 Uiso 1 1 calc R
C17 C 1.2047(3) 0.7649(2) 0.05388(6) 0.0272(7) Uani 1 1 d .
C15 C 0.8697(4) 1.0803(2) 0.04193(8) 0.0421(9) Uani 1 1 d .
H15A H 0.834793 1.101748 0.025304 0.063 Uiso 1 1 calc GR
H15B H 0.933599 1.036568 0.039023 0.063 Uiso 1 1 calc GR
H15C H 0.909511 1.127180 0.051839 0.063 Uiso 1 1 calc GR
C11 C 0.6379(3) 1.06520(19) 0.04992(7) 0.0343(8) Uani 1 1 d .
H11 H 0.620720 1.102658 0.035825 0.041 Uiso 1 1 calc R
C40 C 0.7642(3) 0.61416(18) 0.09426(6) 0.0277(8) Uani 1 1 d .
C10 C 0.5375(3) 1.0339(2) 0.06333(7) 0.0342(8) Uani 1 1 d .
C22 C 1.1930(4) 0.8339(2) 0.03377(7) 0.0387(9) Uani 1 1 d .
H22A H 1.105822 0.835041 0.026130 0.058 Uiso 1 1 calc GR
H22B H 1.252376 0.822515 0.020288 0.058 Uiso 1 1 calc GR
H22C H 1.213333 0.888865 0.041811 0.058 Uiso 1 1 calc GR
C4 C 1.1239(3) 0.9913(2) 0.10750(7) 0.0354(9) Uani 1 1 d .
H4 H 1.176659 1.028334 0.117797 0.042 Uiso 1 1 calc R
C23 C 1.3451(4) 0.5409(2) 0.05959(8) 0.0499(11) Uani 1 1 d .
H23A H 1.401748 0.523275 0.074217 0.075 Uiso 1 1 calc GR
H23B H 1.394852 0.549169 0.044393 0.075 Uiso 1 1 calc GR
H23C H 1.280807 0.496791 0.055965 0.075 Uiso 1 1 calc GR
C49 C 0.8724(4) 0.8919(2) -0.00356(7) 0.0412(9) Uani 1 1 d .
H49A H 0.826919 0.937830 -0.012890 0.062 Uiso 1 1 calc GR
H49B H 0.893306 0.847093 -0.015704 0.062 Uiso 1 1 calc GR
H49C H 0.950938 0.914323 0.004880 0.062 Uiso 1 1 calc GR
C36 C 0.6868(3) 0.66731(19) -0.02026(7) 0.0348(9) Uani 1 1 d .
C45 C 0.6673(3) 0.66813(19) 0.10220(7) 0.0296(8) Uani 1 1 d .
C3 C 1.0021(3) 1.0154(2) 0.09970(7) 0.0324(8) Uani 1 1 d .
H3 H 0.971818 1.069806 0.104389 0.039 Uiso 1 1 calc R
C50 C 0.5513(3) 0.8519(2) 0.02508(7) 0.0373(9) Uani 1 1 d .
H50A H 0.522479 0.898232 0.013583 0.056 Uiso 1 1 calc GR
H50B H 0.526829 0.864134 0.042630 0.056 Uiso 1 1 calc GR
H50C H 0.511873 0.798559 0.019127 0.056 Uiso 1 1 calc GR
C37 C 1.0262(3) 0.6303(2) 0.00615(8) 0.0406(9) Uani 1 1 d .
H37A H 1.105059 0.641346 -0.002484 0.061 Uiso 1 1 calc GR
H37B H 1.021114 0.569781 0.010377 0.061 Uiso 1 1 calc GR
H37C H 1.025756 0.663907 0.022024 0.061 Uiso 1 1 calc GR
C41 C 0.8513(3) 0.5795(2) 0.11305(7) 0.0343(9) Uani 1 1 d .
C44 C 0.6586(4) 0.6845(2) 0.12821(7) 0.0374(9) Uani 1 1 d .
H44 H 0.591958 0.720243 0.133424 0.045 Uiso 1 1 calc R
C46 C 0.9569(4) 0.5219(2) 0.10535(8) 0.0468(10) Uani 1 1 d .
H46A H 1.026552 0.523314 0.118664 0.070 Uiso 1 1 calc GR
H46B H 0.988321 0.541284 0.088931 0.070 Uiso 1 1 calc GR
H46C H 0.924707 0.463759 0.103435 0.070 Uiso 1 1 calc GR
C43 C 0.7430(4) 0.6510(2) 0.14700(7) 0.0414(10) Uani 1 1 d .
C20 C 1.2296(3) 0.6350(2) 0.08982(7) 0.0337(8) Uani 1 1 d .
H20 H 1.238982 0.590781 0.102212 0.040 Uiso 1 1 calc R
C33 C 0.9328(4) 0.6898(2) -0.03547(7) 0.0422(9) Uani 1 1 d .
H33 H 1.017263 0.697499 -0.040639 0.051 Uiso 1 1 calc R
C39 C 0.5521(4) 0.6521(2) -0.01286(9) 0.0547(12) Uani 1 1 d .
H39A H 0.494728 0.691768 -0.022261 0.082 Uiso 1 1 calc GR
H39B H 0.546792 0.661037 0.005720 0.082 Uiso 1 1 calc GR
H39C H 0.527155 0.593655 -0.017213 0.082 Uiso 1 1 calc GR
C19 C 1.2795(3) 0.6238(2) 0.06611(7) 0.0344(9) Uani 1 1 d .
C14 C 0.4016(4) 1.0581(2) 0.05522(8) 0.0495(11) Uani 1 1 d .
H14A H 0.346256 1.046260 0.069363 0.074 Uiso 1 1 calc GR
H14B H 0.372935 1.024979 0.040031 0.074 Uiso 1 1 calc GR
H14C H 0.397690 1.118821 0.051037 0.074 Uiso 1 1 calc GR
C34 C 0.8323(5) 0.7138(2) -0.05208(7) 0.0475(11) Uani 1 1 d .
C47 C 0.7275(5) 0.6685(3) 0.17527(8) 0.0652(14) Uani 1 1 d .
H47A H 0.795132 0.639480 0.185591 0.098 Uiso 1 1 calc GR
H47B H 0.644484 0.647521 0.180114 0.098 Uiso 1 1 calc GR
H47C H 0.732971 0.729789 0.178427 0.098 Uiso 1 1 calc GR
C38 C 0.8545(6) 0.7513(3) -0.07827(8) 0.0817(17) Uani 1 1 d .
H38A H 0.786124 0.733348 -0.090638 0.123 Uiso 1 1 calc GR
H38B H 0.936448 0.731550 -0.084059 0.123 Uiso 1 1 calc GR
H38C H 0.855184 0.813470 -0.077056 0.123 Uiso 1 1 calc GR
In2 In 0.41787(2) 0.39942(2) 0.22608(2) 0.03046(7) Uani 1 1 d .
N5 N 0.4882(2) 0.27523(14) 0.19084(5) 0.0198(5) Uani 1 1 d .
N4 N 0.5575(2) 0.30482(14) 0.21075(5) 0.0199(5) Uani 1 1 d .
C66 C 0.7334(3) 0.25642(18) 0.16742(6) 0.0198(6) Uani 1 1 d .
N6 N 0.3818(2) 0.31855(14) 0.18953(5) 0.0204(6) Uani 1 1 d .
C51 C 0.6851(3) 0.27869(17) 0.21490(6) 0.0203(7) Uani 1 1 d .
C71 C 0.7108(3) 0.33449(18) 0.15486(6) 0.0226(7) Uani 1 1 d .
C56 C 0.7664(3) 0.25362(18) 0.19576(6) 0.0230(7) Uani 1 1 d .
C67 C 0.7413(3) 0.18220(18) 0.15238(6) 0.0227(7) Uani 1 1 d .
C74 C 0.7038(3) 0.41632(18) 0.16982(7) 0.0329(8) Uani 1 1 d .
H74A H 0.715707 0.464499 0.158260 0.049 Uiso 1 1 calc GR
H74B H 0.770656 0.416868 0.183704 0.049 Uiso 1 1 calc GR
H74C H 0.620342 0.420753 0.177225 0.049 Uiso 1 1 calc GR
C77 C 0.0830(3) 0.3392(2) 0.15021(6) 0.0286(8) Uani 1 1 d .
H77 H 0.027053 0.383787 0.144725 0.034 Uiso 1 1 calc R
C62 C 0.6686(3) 0.4043(2) 0.26956(6) 0.0290(8) Uani 1 1 d .
C95 C 0.4021(3) 0.10040(18) 0.15242(6) 0.0243(7) Uani 1 1 d .
C70 C 0.6945(3) 0.33640(19) 0.12822(6) 0.0272(7) Uani 1 1 d .
H70 H 0.678875 0.389450 0.119917 0.033 Uiso 1 1 calc R
C78 C 0.0515(3) 0.2561(2) 0.14419(6) 0.0282(7) Uani 1 1 d .
H78 H -0.025846 0.243324 0.134697 0.034 Uiso 1 1 calc R
C60 C 0.5199(3) 0.3806(2) 0.30287(7) 0.0332(8) Uani 1 1 d .
C80 C 0.2475(3) 0.20757(18) 0.16627(6) 0.0212(7) Uani 1 1 d .
C81 C 0.2313(3) 0.44953(19) 0.16892(7) 0.0281(8) Uani 1 1 d .
C75 C 0.2786(3) 0.29223(18) 0.17290(6) 0.0206(7) Uani 1 1 d .
C55 C 0.8918(3) 0.2307(2) 0.20339(6) 0.0299(8) Uani 1 1 d .
H55 H 0.947716 0.213147 0.190662 0.036 Uiso 1 1 calc R
C52 C 0.7329(3) 0.28528(19) 0.24080(6) 0.0243(7) Uani 1 1 d .
C68 C 0.7229(3) 0.1872(2) 0.12579(6) 0.0272(7) Uani 1 1 d .
H68 H 0.726127 0.136606 0.115891 0.033 Uiso 1 1 calc R
C79 C 0.1341(3) 0.1919(2) 0.15215(6) 0.0234(7) Uani 1 1 d .
H79 H 0.112450 0.134916 0.147793 0.028 Uiso 1 1 calc R
C85 C 0.2052(3) 0.5844(2) 0.18984(9) 0.0456(11) Uani 1 1 d .
H85 H 0.164209 0.617873 0.202140 0.055 Uiso 1 1 calc R
C76 C 0.1957(3) 0.35813(18) 0.16423(6) 0.0251(7) Uani 1 1 d .
C72 C 0.7695(3) 0.09667(19) 0.16482(7) 0.0337(8) Uani 1 1 d .
H72A H 0.743812 0.051281 0.152723 0.051 Uiso 1 1 calc GR
H72B H 0.722127 0.091287 0.180453 0.051 Uiso 1 1 calc GR
H72C H 0.860936 0.092157 0.169324 0.051 Uiso 1 1 calc GR
C59 C 0.5091(3) 0.2965(2) 0.29503(7) 0.0320(8) Uani 1 1 d .
H59 H 0.456631 0.259153 0.304131 0.038 Uiso 1 1 calc R
C58 C 0.5725(3) 0.26524(19) 0.27435(6) 0.0272(7) Uani 1 1 d .
C93 C 0.4688(3) -0.01913(18) 0.17946(7) 0.0291(8) Uani 1 1 d .
C86 C 0.1695(3) 0.4990(2) 0.18661(8) 0.0342(9) Uani 1 1 d .
C69 C 0.7000(3) 0.2637(2) 0.11322(6) 0.0278(7) Uani 1 1 d .
C57 C 0.6543(3) 0.31927(19) 0.26153(6) 0.0236(7) Uani 1 1 d .
C90 C 0.3319(3) 0.13205(18) 0.17226(6) 0.0224(7) Uani 1 1 d .
C100 C 0.4895(4) 0.5262(2) 0.22349(8) 0.0498(11) Uani 1 1 d .
H10A H 0.418191 0.566288 0.222444 0.075 Uiso 1 1 calc GR
H10B H 0.538240 0.531478 0.208031 0.075 Uiso 1 1 calc GR
H10C H 0.544811 0.538763 0.238793 0.075 Uiso 1 1 calc GR
C99 C 0.2790(3) 0.3485(2) 0.25063(8) 0.0460(10) Uani 1 1 d .
H99A H 0.277666 0.382600 0.266389 0.069 Uiso 1 1 calc GR
H99B H 0.301079 0.289666 0.255101 0.069 Uiso 1 1 calc GR
H99C H 0.194783 0.350027 0.241592 0.069 Uiso 1 1 calc GR
C97 C 0.5453(4) -0.1006(2) 0.18303(8) 0.0427(10) Uani 1 1 d .
H97A H 0.635686 -0.086602 0.185977 0.064 Uiso 1 1 calc GR
H97B H 0.533512 -0.135682 0.167510 0.064 Uiso 1 1 calc GR
H97C H 0.516078 -0.131883 0.197889 0.064 Uiso 1 1 calc GR
C92 C 0.3998(3) 0.01368(19) 0.19902(7) 0.0300(8) Uani 1 1 d .
H92 H 0.400398 -0.015268 0.215071 0.036 Uiso 1 1 calc R
C82 C 0.3234(3) 0.4864(2) 0.15388(7) 0.0316(8) Uani 1 1 d .
C98 C 0.4091(3) 0.1478(2) 0.12734(7) 0.0321(8) Uani 1 1 d .
H98A H 0.324105 0.150778 0.118689 0.048 Uiso 1 1 calc GR
H98B H 0.466910 0.118053 0.116242 0.048 Uiso 1 1 calc GR
H98C H 0.440886 0.205459 0.130772 0.048 Uiso 1 1 calc GR
C96 C 0.2492(4) 0.1200(2) 0.21696(7) 0.0438(10) Uani 1 1 d .
H96A H 0.158913 0.111929 0.211922 0.066 Uiso 1 1 calc GR
H96B H 0.266019 0.180537 0.219991 0.066 Uiso 1 1 calc GR
H96C H 0.270721 0.088035 0.232780 0.066 Uiso 1 1 calc GR
C94 C 0.4694(3) 0.02499(18) 0.15633(6) 0.0266(7) Uani 1 1 d .
H94 H 0.516973 0.003095 0.142799 0.032 Uiso 1 1 calc R
C65 C 0.7629(3) 0.4621(2) 0.25727(7) 0.0416(9) Uani 1 1 d .
H65A H 0.749235 0.520821 0.262777 0.062 Uiso 1 1 calc GR
H65B H 0.750870 0.458500 0.238467 0.062 Uiso 1 1 calc GR
H65C H 0.849755 0.444571 0.262602 0.062 Uiso 1 1 calc GR
C84 C 0.2971(3) 0.6210(2) 0.17582(9) 0.0425(10) Uani 1 1 d .
C53 C 0.8576(3) 0.2613(2) 0.24743(7) 0.0332(8) Uani 1 1 d .
H53 H 0.888850 0.264522 0.264905 0.040 Uiso 1 1 calc R
C61 C 0.5997(3) 0.4334(2) 0.28970(7) 0.0312(8) Uani 1 1 d .
H61 H 0.607231 0.491330 0.294676 0.037 Uiso 1 1 calc R
C54 C 0.9361(3) 0.2329(2) 0.22899(7) 0.0358(9) Uani 1 1 d .
H54 H 1.020309 0.214854 0.233762 0.043 Uiso 1 1 calc R
C87 C 0.3870(4) 0.4356(2) 0.13355(8) 0.0444(10) Uani 1 1 d .
H87A H 0.445422 0.472351 0.124596 0.067 Uiso 1 1 calc GR
H87B H 0.322152 0.413059 0.121123 0.067 Uiso 1 1 calc GR
H87C H 0.434682 0.388472 0.141740 0.067 Uiso 1 1 calc GR
C91 C 0.3289(3) 0.0887(2) 0.19576(6) 0.0284(7) Uani 1 1 d .
C83 C 0.3554(3) 0.5716(2) 0.15767(8) 0.0426(10) Uani 1 1 d .
H83 H 0.418525 0.596366 0.147647 0.051 Uiso 1 1 calc R
C63 C 0.5573(4) 0.1741(2) 0.26563(8) 0.0433(10) Uani 1 1 d .
H63A H 0.506547 0.143045 0.277777 0.065 Uiso 1 1 calc GR
H63B H 0.641337 0.147635 0.265004 0.065 Uiso 1 1 calc GR
H63C H 0.514151 0.172602 0.248435 0.065 Uiso 1 1 calc GR
C89 C 0.0654(3) 0.4639(2) 0.20217(8) 0.0435(10) Uani 1 1 d .
H89A H -0.017478 0.481261 0.194359 0.065 Uiso 1 1 calc GR
H89B H 0.074974 0.485841 0.219819 0.065 Uiso 1 1 calc GR
H89C H 0.070622 0.401764 0.202482 0.065 Uiso 1 1 calc GR
C73 C 0.6792(4) 0.2675(2) 0.08429(7) 0.0485(11) Uani 1 1 d .
H73A H 0.760872 0.276376 0.076518 0.073 Uiso 1 1 calc GR
H73B H 0.621544 0.314515 0.079571 0.073 Uiso 1 1 calc GR
H73C H 0.641523 0.213911 0.077999 0.073 Uiso 1 1 calc GR
C64 C 0.4464(4) 0.4138(2) 0.32498(8) 0.0474(10) Uani 1 1 d .
H64A H 0.480646 0.388684 0.341162 0.071 Uiso 1 1 calc GR
H64B H 0.356463 0.398520 0.322206 0.071 Uiso 1 1 calc GR
H64C H 0.454609 0.475780 0.325888 0.071 Uiso 1 1 calc GR
C88 C 0.3399(4) 0.7119(2) 0.18064(10) 0.0641(14) Uani 1 1 d .
H88A H 0.271183 0.743962 0.188138 0.096 Uiso 1 1 calc GR
H88B H 0.360873 0.738091 0.164307 0.096 Uiso 1 1 calc GR
H88C H 0.415200 0.712278 0.192597 0.096 Uiso 1 1 calc GR

loop_
_atom_site_aniso_label
_atom_site_aniso_U_11
_atom_site_aniso_U_22
_atom_site_aniso_U_33
_atom_site_aniso_U_23
_atom_site_aniso_U_13
_atom_site_aniso_U_12
In1 0.02435(13) 0.02765(13) 0.02879(14) 0.00588(10) -0.00202(10) -0.00067(10)
N2 0.0172(13) 0.0200(13) 0.0239(15) 0.0016(11) 0.0011(11) -0.0007(10)
N1 0.0213(14) 0.0170(13) 0.0219(14) -0.0020(10) 0.0014(11) -0.0017(10)
N3 0.0227(14) 0.0177(12) 0.0221(14) -0.0016(11) -0.0029(11) -0.0024(10)
C31 0.0332(19) 0.0199(16) 0.0273(19) -0.0061(13) -0.0069(15) 0.0017(13)
C2 0.0242(17) 0.0233(16) 0.0250(18) -0.0008(13) 0.0069(14) -0.0041(13)
C9 0.0267(19) 0.0284(18) 0.039(2) -0.0084(15) 0.0077(16) 0.0016(14)
C1 0.0240(17) 0.0180(15) 0.0216(17) 0.0011(12) 0.0024(13) -0.0052(12)
C7 0.0322(19) 0.0163(15) 0.0255(18) -0.0063(13) 0.0038(15) -0.0019(13)
C25 0.0212(17) 0.0182(15) 0.0313(19) -0.0003(13) -0.0030(14) -0.0035(12)
C30 0.0278(18) 0.0235(16) 0.033(2) 0.0003(14) -0.0058(15) -0.0076(13)
C26 0.0248(17) 0.0227(16) 0.0311(19) -0.0042(14) -0.0035(15) -0.0028(13)
C6 0.0222(17) 0.0250(16) 0.0260(18) -0.0051(14) -0.0003(14) -0.0039(13)
C12 0.034(2) 0.0219(16) 0.032(2) -0.0029(14) 0.0063(16) 0.0000(14)
C8 0.0294(18) 0.0180(15) 0.0304(19) -0.0067(13) 0.0075(15) -0.0005(13)
C21 0.0234(18) 0.0281(17) 0.032(2) -0.0034(15) -0.0033(15) -0.0029(14)
C16 0.0136(15) 0.0250(16) 0.0320(19) -0.0046(14) -0.0048(14) -0.0006(12)
C29 0.042(2) 0.0274(18) 0.038(2) 0.0073(16) -0.0018(18) -0.0098(15)
C27 0.040(2) 0.0226(17) 0.034(2) -0.0070(15) -0.0067(17) -0.0055(14)
C24 0.050(2) 0.038(2) 0.037(2) 0.0049(17) 0.0102(18) 0.0003(17)
C13 0.039(2) 0.0294(18) 0.033(2) 0.0016(15) 0.0137(16) 0.0006(15)
C42 0.052(3) 0.039(2) 0.036(2) 0.0177(18) -0.014(2) -0.0204(19)
C5 0.0237(18) 0.0365(19) 0.038(2) -0.0059(16) 0.0004(16) -0.0043(15)
C18 0.0211(17) 0.0415(19) 0.029(2) -0.0072(16) -0.0021(15) 0.0024(15)
C35 0.066(3) 0.033(2) 0.039(2) -0.0050(17) -0.030(2) 0.0066(19)
C32 0.035(2) 0.0257(17) 0.0287(19) -0.0043(14) -0.0015(16) 0.0009(14)
C48 0.031(2) 0.047(2) 0.036(2) -0.0048(17) -0.0008(17) -0.0029(16)
C28 0.051(2) 0.0193(17) 0.045(2) -0.0010(16) -0.0051(19) -0.0098(16)
C17 0.0194(17) 0.0336(18) 0.0281(19) -0.0052(15) -0.0020(14) -0.0025(14)
C15 0.046(2) 0.036(2) 0.045(2) 0.0102(17) 0.0101(19) -0.0052(17)
C11 0.041(2) 0.0203(17) 0.041(2) 0.0021(15) -0.0010(18) 0.0032(15)
C40 0.0321(19) 0.0203(16) 0.0298(19) 0.0074(14) -0.0056(15) -0.0126(14)
C10 0.033(2) 0.0290(18) 0.040(2) -0.0092(16) 0.0003(17) 0.0047(15)
C22 0.036(2) 0.043(2) 0.037(2) 0.0017(17) 0.0053(17) 0.0072(17)
C4 0.031(2) 0.0328(19) 0.042(2) -0.0144(16) -0.0033(17) -0.0105(15)
C23 0.052(3) 0.038(2) 0.059(3) -0.012(2) -0.005(2) 0.0183(18)
C49 0.042(2) 0.047(2) 0.034(2) 0.0087(17) 0.0019(18) -0.0086(17)
C36 0.038(2) 0.0237(17) 0.041(2) -0.0064(15) -0.0154(18) 0.0049(15)
C45 0.0320(19) 0.0264(17) 0.030(2) 0.0037(14) -0.0011(15) -0.0133(14)
C3 0.037(2) 0.0253(17) 0.036(2) -0.0082(15) 0.0052(16) -0.0027(15)
C50 0.0280(19) 0.039(2) 0.045(2) -0.0048(17) -0.0016(17) 0.0058(15)
C37 0.0251(19) 0.047(2) 0.049(3) 0.0023(18) -0.0044(18) 0.0002(16)
C41 0.038(2) 0.0267(18) 0.038(2) 0.0116(15) -0.0049(17) -0.0114(15)
C44 0.047(2) 0.0312(19) 0.035(2) -0.0005(16) 0.0081(18) -0.0191(16)
C46 0.044(2) 0.039(2) 0.056(3) 0.0144(19) -0.012(2) -0.0031(18)
C43 0.057(3) 0.036(2) 0.031(2) 0.0041(17) -0.0023(19) -0.0243(19)
C20 0.033(2) 0.0295(18) 0.038(2) -0.0005(16) -0.0049(17) -0.0013(15)
C33 0.053(3) 0.038(2) 0.035(2) -0.0032(17) 0.0084(19) 0.0029(18)
C39 0.033(2) 0.042(2) 0.087(4) -0.010(2) -0.024(2) 0.0042(18)
C19 0.0258(19) 0.0331(19) 0.043(2) -0.0089(16) -0.0094(17) 0.0055(15)
C14 0.037(2) 0.051(2) 0.059(3) -0.008(2) -0.005(2) 0.0107(19)
C34 0.074(3) 0.038(2) 0.030(2) -0.0031(17) -0.004(2) 0.001(2)
C47 0.098(4) 0.067(3) 0.030(2) 0.000(2) -0.002(2) -0.027(3)
C38 0.136(5) 0.081(3) 0.027(3) 0.013(2) 0.001(3) 0.004(3)
In2 0.02582(13) 0.02878(13) 0.03668(15) -0.01067(11) 0.00071(11) 0.00365(10)
N5 0.0183(13) 0.0198(13) 0.0210(14) 0.0035(10) -0.0009(11) -0.0007(10)
N4 0.0155(13) 0.0208(13) 0.0235(15) 0.0002(11) 0.0008(11) 0.0015(10)
C66 0.0154(15) 0.0225(15) 0.0217(17) 0.0008(13) 0.0025(13) -0.0008(12)
N6 0.0163(13) 0.0176(12) 0.0270(15) 0.0000(10) -0.0024(11) 0.0012(10)
C51 0.0167(15) 0.0186(15) 0.0253(17) 0.0012(12) -0.0010(13) -0.0006(12)
C71 0.0206(16) 0.0205(15) 0.0267(18) -0.0013(13) 0.0015(13) -0.0048(12)
C56 0.0183(16) 0.0232(16) 0.0272(18) 0.0026(13) -0.0028(14) 0.0002(12)
C67 0.0197(16) 0.0222(16) 0.0259(18) 0.0009(13) -0.0006(14) 0.0006(12)
C74 0.044(2) 0.0222(17) 0.033(2) 0.0005(14) 0.0053(17) -0.0021(15)
C77 0.0197(17) 0.0354(18) 0.0303(19) 0.0093(15) -0.0019(14) 0.0045(14)
C62 0.0265(18) 0.0325(18) 0.0275(19) -0.0024(15) -0.0026(15) -0.0064(14)
C95 0.0240(17) 0.0222(16) 0.0267(18) -0.0036(13) 0.0007(14) -0.0052(13)
C70 0.0314(19) 0.0247(17) 0.0258(18) 0.0056(14) 0.0032(15) -0.0011(14)
C78 0.0166(16) 0.0414(19) 0.0262(19) 0.0006(15) -0.0023(14) -0.0043(14)
C60 0.033(2) 0.040(2) 0.027(2) -0.0054(16) 0.0046(16) -0.0004(16)
C80 0.0163(15) 0.0246(16) 0.0230(17) -0.0009(13) 0.0033(13) -0.0002(12)
C81 0.0198(17) 0.0231(16) 0.040(2) 0.0106(15) -0.0060(15) 0.0030(13)
C75 0.0163(15) 0.0250(16) 0.0206(17) 0.0029(13) 0.0016(13) -0.0001(12)
C55 0.0188(17) 0.043(2) 0.0282(19) -0.0006(15) 0.0030(14) 0.0035(14)
C52 0.0200(16) 0.0286(17) 0.0242(18) 0.0005(14) 0.0002(14) -0.0011(13)
C68 0.0254(18) 0.0265(17) 0.0299(19) -0.0072(14) 0.0014(15) -0.0030(13)
C79 0.0200(16) 0.0296(17) 0.0210(17) -0.0052(13) 0.0042(13) -0.0043(13)
C85 0.031(2) 0.0227(18) 0.084(3) 0.0007(19) 0.006(2) 0.0060(15)
C76 0.0231(17) 0.0211(16) 0.0309(19) 0.0039(13) -0.0016(14) 0.0013(13)
C72 0.034(2) 0.0242(17) 0.043(2) 0.0012(15) -0.0018(17) 0.0027(14)
C59 0.033(2) 0.0316(18) 0.032(2) 0.0008(15) 0.0081(16) -0.0059(15)
C58 0.0297(19) 0.0265(17) 0.0254(18) -0.0026(14) 0.0018(15) -0.0026(14)
C93 0.0250(18) 0.0197(16) 0.042(2) -0.0050(15) -0.0031(16) -0.0023(13)
C86 0.0211(18) 0.0245(17) 0.057(3) 0.0054(16) 0.0019(17) 0.0022(14)
C69 0.0294(19) 0.0328(18) 0.0210(18) -0.0013(14) -0.0002(14) -0.0033(14)
C57 0.0178(16) 0.0295(17) 0.0231(18) 0.0005(13) -0.0028(13) 0.0037(13)
C90 0.0207(16) 0.0171(15) 0.0292(19) -0.0029(13) -0.0009(14) -0.0053(12)
C100 0.060(3) 0.033(2) 0.054(3) -0.0102(19) -0.014(2) 0.0043(19)
C99 0.030(2) 0.060(3) 0.048(3) -0.008(2) 0.0067(18) 0.0050(18)
C97 0.047(2) 0.0257(18) 0.055(3) -0.0032(17) -0.004(2) 0.0054(16)
C92 0.0283(19) 0.0270(17) 0.034(2) 0.0063(15) -0.0068(16) -0.0046(14)
C82 0.0220(18) 0.0309(18) 0.041(2) 0.0141(16) -0.0059(16) 0.0015(14)
C98 0.0288(19) 0.0334(19) 0.035(2) -0.0016(15) 0.0081(16) 0.0007(14)
C96 0.047(2) 0.051(2) 0.034(2) 0.0044(18) 0.0115(18) 0.0099(18)
C94 0.0248(17) 0.0248(17) 0.0304(19) -0.0083(14) 0.0024(15) -0.0004(13)
C65 0.042(2) 0.045(2) 0.039(2) 0.0013(18) 0.0063(18) -0.0141(17)
C84 0.027(2) 0.0228(18) 0.077(3) 0.0111(18) -0.005(2) 0.0031(15)
C53 0.0265(19) 0.048(2) 0.0239(19) -0.0014(16) -0.0063(15) 0.0043(16)
C61 0.034(2) 0.0298(18) 0.029(2) -0.0085(15) -0.0001(16) -0.0065(15)
C54 0.0178(17) 0.057(2) 0.032(2) 0.0020(17) -0.0018(15) 0.0085(16)
C87 0.038(2) 0.049(2) 0.047(3) 0.0140(19) 0.0055(19) -0.0051(18)
C91 0.0273(18) 0.0315(18) 0.0264(19) -0.0027(14) 0.0010(15) -0.0026(14)
C83 0.027(2) 0.036(2) 0.065(3) 0.0221(19) -0.0056(19) -0.0051(16)
C63 0.051(2) 0.032(2) 0.049(3) -0.0057(17) 0.020(2) -0.0062(17)
C89 0.033(2) 0.033(2) 0.065(3) -0.0018(19) 0.0110(19) 0.0028(16)
C73 0.078(3) 0.044(2) 0.023(2) -0.0038(17) 0.002(2) -0.003(2)
C64 0.055(3) 0.049(2) 0.040(2) -0.0170(19) 0.014(2) -0.0066(19)
C88 0.046(3) 0.027(2) 0.118(4) 0.004(2) 0.000(3) -0.0043(18)

loop_
_atom_type_symbol
_atom_type_description
_atom_type_scat_dispersion_real
_atom_type_scat_dispersion_imag
_atom_type_scat_source
C C 0.0033 0.0016 'International Tables Vol C Tables 4.2.6.8 and 6.1.1.4'
H H 0.0000 0.0000 'International Tables Vol C Tables 4.2.6.8 and 6.1.1.4'
In In -0.7276 1.3100 'International Tables Vol C Tables 4.2.6.8 and 6.1.1.4'
N N 0.0061 0.0033 'International Tables Vol C Tables 4.2.6.8 and 6.1.1.4'

loop_
_geom_angle_atom_site_label_1
_geom_angle_atom_site_label_2
_geom_angle_atom_site_label_3
_geom_angle
N3 In1 N1 55.02(8)
C49 In1 N1 105.26(12)
C49 In1 N3 119.22(12)
C49 In1 C50 126.06(14)
C50 In1 N1 122.86(12)
C50 In1 N3 108.30(12)
N1 N2 N3 107.6(2)
N2 N1 In1 97.89(16)
N2 N1 C1 118.7(2)
C1 N1 In1 142.03(18)
N2 N3 In1 99.52(16)
N2 N3 C25 119.1(2)
C25 N3 In1 140.79(19)
C32 C31 C26 119.6(3)
C32 C31 C36 119.6(3)
C36 C31 C26 120.4(3)
C1 C2 C7 120.5(3)
C3 C2 C1 119.4(3)
C3 C2 C7 120.2(3)
C8 C9 H9 119.2
C10 C9 H9 119.2
C10 C9 C8 121.6(3)
C2 C1 N1 115.2(3)
C6 C1 N1 124.5(3)
C6 C1 C2 120.2(3)
C12 C7 C2 120.7(3)
C12 C7 C8 119.8(3)
C8 C7 C2 119.5(3)
C30 C25 N3 124.4(3)
C26 C25 N3 115.2(3)
C26 C25 C30 120.1(3)
C25 C30 C40 126.6(3)
C29 C30 C25 117.7(3)
C29 C30 C40 115.6(3)
C25 C26 C31 122.6(3)
C27 C26 C31 117.6(3)
C27 C26 C25 119.8(3)
C1 C6 C16 124.6(3)
C5 C6 C1 118.3(3)
C5 C6 C16 117.1(3)
C7 C12 C15 121.6(3)
C7 C12 C11 119.2(3)
C11 C12 C15 119.2(3)
C9 C8 C7 119.4(3)
C9 C8 C13 120.4(3)
C7 C8 C13 120.2(3)
C16 C21 C24 120.7(3)
C20 C21 C16 118.2(3)
C20 C21 C24 121.1(3)
C21 C16 C6 118.5(3)
C17 C16 C6 120.7(3)
C17 C16 C21 120.6(3)
C30 C29 H29 118.9
C28 C29 C30 122.2(3)
C28 C29 H29 118.9
C26 C27 H27 119.7
C28 C27 C26 120.6(3)
C28 C27 H27 119.7
C21 C24 H24A 109.5
C21 C24 H24B 109.5
C21 C24 H24C 109.5
H24A C24 H24B 109.5
H24A C24 H24C 109.5
H24B C24 H24C 109.5
C8 C13 H13A 109.5
C8 C13 H13B 109.5
C8 C13 H13C 109.5
H13A C13 H13B 109.5
H13A C13 H13C 109.5
H13B C13 H13C 109.5
C41 C42 H42 118.6
C43 C42 H42 118.6
C43 C42 C41 122.8(3)
C6 C5 H5 119.2
C4 C5 C6 121.6(3)
C4 C5 H5 119.2
C17 C18 H18 119.3
C19 C18 H18 119.3
C19 C18 C17 121.4(3)
C36 C35 H35 118.8
C34 C35 H35 118.8
C34 C35 C36 122.4(3)
C31 C32 C37 120.5(3)
C33 C32 C31 119.2(3)
C33 C32 C37 120.2(3)
H48A C48 H48B 109.5
H48A C48 H48C 109.5
H48B C48 H48C 109.5
C45 C48 H48A 109.5
C45 C48 H48B 109.5
C45 C48 H48C 109.5
C29 C28 H28 120.3
C27 C28 C29 119.5(3)
C27 C28 H28 120.3
C16 C17 C18 118.9(3)
C16 C17 C22 121.7(3)
C18 C17 C22 119.4(3)
C12 C15 H15A 109.5
C12 C15 H15B 109.5
C12 C15 H15C 109.5
H15A C15 H15B 109.5
H15A C15 H15C 109.5
H15B C15 H15C 109.5
C12 C11 H11 119.3
C10 C11 C12 121.5(3)
C10 C11 H11 119.3
C45 C40 C30 120.9(3)
C45 C40 C41 118.9(3)
C41 C40 C30 119.4(3)
C9 C10 C11 118.5(3)
C9 C10 C14 121.2(3)
C11 C10 C14 120.3(3)
C17 C22 H22A 109.5
C17 C22 H22B 109.5
C17 C22 H22C 109.5
H22A C22 H22B 109.5
H22A C22 H22C 109.5
H22B C22 H22C 109.5
C5 C4 H4 120.2
C3 C4 C5 119.6(3)
C3 C4 H4 120.2
H23A C23 H23B 109.5
H23A C23 H23C 109.5
H23B C23 H23C 109.5
C19 C23 H23A 109.5
C19 C23 H23B 109.5
C19 C23 H23C 109.5
In1 C49 H49A 109.5
In1 C49 H49B 109.5
In1 C49 H49C 109.5
H49A C49 H49B 109.5
H49A C49 H49C 109.5
H49B C49 H49C 109.5
C31 C36 C39 120.5(4)
C35 C36 C31 118.7(4)
C35 C36 C39 120.7(3)
C40 C45 C48 121.3(3)
C44 C45 C48 119.6(3)
C44 C45 C40 119.1(3)
C2 C3 H3 119.6
C4 C3 C2 120.9(3)
C4 C3 H3 119.6
In1 C50 H50A 109.5
In1 C50 H50B 109.5
In1 C50 H50C 109.5
H50A C50 H50B 109.5
H50A C50 H50C 109.5
H50B C50 H50C 109.5
C32 C37 H37A 109.5
C32 C37 H37B 109.5
C32 C37 H37C 109.5
H37A C37 H37B 109.5
H37A C37 H37C 109.5
H37B C37 H37C 109.5
C42 C41 C40 119.0(4)
C42 C41 C46 120.4(3)
C40 C41 C46 120.6(3)
C45 C44 H44 118.6
C45 C44 C43 122.9(4)
C43 C44 H44 118.6
C41 C46 H46A 109.5
C41 C46 H46B 109.5
C41 C46 H46C 109.5
H46A C46 H46B 109.5
H46A C46 H46C 109.5
H46B C46 H46C 109.5
C42 C43 C44 117.3(4)
C42 C43 C47 121.7(4)
C44 C43 C47 121.0(4)
C21 C20 H20 118.8
C19 C20 C21 122.3(3)
C19 C20 H20 118.8
C32 C33 H33 119.0
C34 C33 C32 122.0(4)
C34 C33 H33 119.0
C36 C39 H39A 109.5
C36 C39 H39B 109.5
C36 C39 H39C 109.5
H39A C39 H39B 109.5
H39A C39 H39C 109.5
H39B C39 H39C 109.5
C18 C19 C23 120.9(4)
C20 C19 C18 118.5(3)
C20 C19 C23 120.6(3)
C10 C14 H14A 109.5
C10 C14 H14B 109.5
C10 C14 H14C 109.5
H14A C14 H14B 109.5
H14A C14 H14C 109.5
H14B C14 H14C 109.5
C35 C34 C33 118.1(4)
C35 C34 C38 120.7(4)
C33 C34 C38 121.2(5)
C43 C47 H47A 109.5
C43 C47 H47B 109.5
C43 C47 H47C 109.5
H47A C47 H47B 109.5
H47A C47 H47C 109.5
H47B C47 H47C 109.5
C34 C38 H38A 109.5
C34 C38 H38B 109.5
C34 C38 H38C 109.5
H38A C38 H38B 109.5
H38A C38 H38C 109.5
H38B C38 H38C 109.5
N4 In2 N6 55.06(8)
C100 In2 N4 110.67(13)
C100 In2 N6 120.45(13)
C100 In2 C99 129.72(16)
C99 In2 N4 116.04(12)
C99 In2 N6 101.36(12)
N6 N5 N4 107.0(2)
N5 N4 In2 99.56(16)
N5 N4 C51 119.9(2)
C51 N4 In2 140.20(19)
C71 C66 C56 120.5(3)
C71 C66 C67 118.7(3)
C67 C66 C56 120.2(3)
N5 N6 In2 98.24(16)
N5 N6 C75 120.4(2)
C75 N6 In2 138.9(2)
N4 C51 C52 114.2(3)
C56 C51 N4 125.9(3)
C56 C51 C52 119.7(3)
C66 C71 C74 121.3(3)
C70 C71 C66 119.4(3)
C70 C71 C74 119.3(3)
C51 C56 C66 124.9(3)
C51 C56 C55 118.2(3)
C55 C56 C66 116.7(3)
C66 C67 C72 121.0(3)
C68 C67 C66 119.7(3)
C68 C67 C72 119.3(3)
C71 C74 H74A 109.5
C71 C74 H74B 109.5
C71 C74 H74C 109.5
H74A C74 H74B 109.5
H74A C74 H74C 109.5
H74B C74 H74C 109.5
C78 C77 H77 119.7
C78 C77 C76 120.6(3)
C76 C77 H77 119.7
C57 C62 C65 120.6(3)
C61 C62 C57 119.2(3)
C61 C62 C65 120.2(3)
C90 C95 C98 121.1(3)
C94 C95 C90 118.9(3)
C94 C95 C98 120.0(3)
C71 C70 H70 118.8
C71 C70 C69 122.4(3)
C69 C70 H70 118.8
C77 C78 H78 120.5
C77 C78 C79 119.1(3)
C79 C78 H78 120.5
C59 C60 C64 121.0(3)
C61 C60 C59 117.9(3)
C61 C60 C64 121.1(3)
C75 C80 C90 124.7(3)
C79 C80 C75 118.5(3)
C79 C80 C90 116.7(3)
C86 C81 C76 121.4(3)
C86 C81 C82 119.9(3)
C82 C81 C76 118.6(3)
N6 C75 C76 114.8(2)
C80 C75 N6 125.9(3)
C80 C75 C76 119.0(3)
C56 C55 H55 119.1
C54 C55 C56 121.8(3)
C54 C55 H55 119.1
C51 C52 C57 122.0(3)
C53 C52 C51 119.8(3)
C53 C52 C57 118.1(3)
C67 C68 H68 119.0
C69 C68 C67 122.0(3)
C69 C68 H68 119.0
C78 C79 C80 122.5(3)
C78 C79 H79 118.8
C80 C79 H79 118.8
C86 C85 H85 118.9
C84 C85 H85 118.9
C84 C85 C86 122.1(4)
C77 C76 C81 119.2(3)
C77 C76 C75 120.2(3)
C75 C76 C81 120.5(3)
C67 C72 H72A 109.5
C67 C72 H72B 109.5
C67 C72 H72C 109.5
H72A C72 H72B 109.5
H72A C72 H72C 109.5
H72B C72 H72C 109.5
C60 C59 H59 119.0
C58 C59 C60 122.1(3)
C58 C59 H59 119.0
C59 C58 C57 119.1(3)
C59 C58 C63 121.5(3)
C57 C58 C63 119.4(3)
C92 C93 C97 121.5(3)
C92 C93 C94 118.5(3)
C94 C93 C97 120.0(3)
C81 C86 C85 118.9(3)
C81 C86 C89 122.1(3)
C85 C86 C89 119.1(3)
C70 C69 C73 121.3(3)
C68 C69 C70 117.6(3)
C68 C69 C73 121.1(3)
C62 C57 C52 120.0(3)
C58 C57 C62 119.6(3)
C58 C57 C52 120.2(3)
C95 C90 C80 117.4(3)
C95 C90 C91 120.6(3)
C91 C90 C80 121.6(3)
In2 C100 H10A 109.5
In2 C100 H10B 109.5
In2 C100 H10C 109.5
H10A C100 H10B 109.5
H10A C100 H10C 109.5
H10B C100 H10C 109.5
In2 C99 H99A 109.5
In2 C99 H99B 109.5
In2 C99 H99C 109.5
H99A C99 H99B 109.5
H99A C99 H99C 109.5
H99B C99 H99C 109.5
C93 C97 H97A 109.5
C93 C97 H97B 109.5
C93 C97 H97C 109.5
H97A C97 H97B 109.5
H97A C97 H97C 109.5
H97B C97 H97C 109.5
C93 C92 H92 119.2
C93 C92 C91 121.6(3)
C91 C92 H92 119.2
C81 C82 C87 121.1(3)
C83 C82 C81 119.2(3)
C83 C82 C87 119.7(3)
C95 C98 H98A 109.5
C95 C98 H98B 109.5
C95 C98 H98C 109.5
H98A C98 H98B 109.5
H98A C98 H98C 109.5
H98B C98 H98C 109.5
H96A C96 H96B 109.5
H96A C96 H96C 109.5
H96B C96 H96C 109.5
C91 C96 H96A 109.5
C91 C96 H96B 109.5
C91 C96 H96C 109.5
C95 C94 H94 119.1
C93 C94 C95 121.8(3)
C93 C94 H94 119.1
C62 C65 H65A 109.5
C62 C65 H65B 109.5
C62 C65 H65C 109.5
H65A C65 H65B 109.5
H65A C65 H65C 109.5
H65B C65 H65C 109.5
C85 C84 C83 118.4(3)
C85 C84 C88 121.4(4)
C83 C84 C88 120.1(4)
C52 C53 H53 119.6
C54 C53 C52 120.7(3)
C54 C53 H53 119.6
C62 C61 C60 122.1(3)
C62 C61 H61 119.0
C60 C61 H61 119.0
C55 C54 H54 120.2
C53 C54 C55 119.6(3)
C53 C54 H54 120.2
C82 C87 H87A 109.5
C82 C87 H87B 109.5
C82 C87 H87C 109.5
H87A C87 H87B 109.5
H87A C87 H87C 109.5
H87B C87 H87C 109.5
C90 C91 C92 118.6(3)
C90 C91 C96 121.2(3)
C92 C91 C96 120.1(3)
C82 C83 H83 119.3
C84 C83 C82 121.4(4)
C84 C83 H83 119.3
C58 C63 H63A 109.5
C58 C63 H63B 109.5
C58 C63 H63C 109.5
H63A C63 H63B 109.5
H63A C63 H63C 109.5
H63B C63 H63C 109.5
C86 C89 H89A 109.5
C86 C89 H89B 109.5
C86 C89 H89C 109.5
H89A C89 H89B 109.5
H89A C89 H89C 109.5
H89B C89 H89C 109.5
C69 C73 H73A 109.5
C69 C73 H73B 109.5
C69 C73 H73C 109.5
H73A C73 H73B 109.5
H73A C73 H73C 109.5
H73B C73 H73C 109.5
C60 C64 H64A 109.5
C60 C64 H64B 109.5
C60 C64 H64C 109.5
H64A C64 H64B 109.5
H64A C64 H64C 109.5
H64B C64 H64C 109.5
C84 C88 H88A 109.5
C84 C88 H88B 109.5
C84 C88 H88C 109.5
H88A C88 H88B 109.5
H88A C88 H88C 109.5
H88B C88 H88C 109.5

loop_
_geom_bond_atom_site_label_1
_geom_bond_atom_site_label_2
_geom_bond_distance
In1 N1 2.297(2)
In1 N3 2.263(2)
In1 C49 2.139(4)
In1 C50 2.145(3)
N2 N1 1.305(3)
N2 N3 1.305(3)
N1 C1 1.416(4)
N3 C25 1.412(4)
C31 C26 1.495(5)
C31 C32 1.398(5)
C31 C36 1.403(4)
C2 C1 1.406(4)
C2 C7 1.496(4)
C2 C3 1.390(4)
C9 H9 0.9500
C9 C8 1.391(4)
C9 C10 1.387(5)
C1 C6 1.405(4)
C7 C12 1.399(4)
C7 C8 1.404(4)
C25 C30 1.411(4)
C25 C26 1.403(4)
C30 C29 1.394(4)
C30 C40 1.495(5)
C26 C27 1.396(4)
C6 C16 1.506(4)
C6 C5 1.394(4)
C12 C15 1.505(5)
C12 C11 1.402(5)
C8 C13 1.509(4)
C21 C16 1.403(4)
C21 C24 1.502(5)
C21 C20 1.395(4)
C16 C17 1.391(5)
C29 H29 0.9500
C29 C28 1.386(5)
C27 H27 0.9500
C27 C28 1.374(5)
C24 H24A 0.9800
C24 H24B 0.9800
C24 H24C 0.9800
C13 H13A 0.9800
C13 H13B 0.9800
C13 H13C 0.9800
C42 H42 0.9500
C42 C41 1.394(5)
C42 C43 1.372(6)
C5 H5 0.9500
C5 C4 1.384(4)
C18 H18 0.9500
C18 C17 1.401(4)
C18 C19 1.384(5)
C35 H35 0.9500
C35 C36 1.397(5)
C35 C34 1.373(6)
C32 C37 1.500(4)
C32 C33 1.392(5)
C48 H48A 0.9800
C48 H48B 0.9800
C48 H48C 0.9800
C48 C45 1.501(4)
C28 H28 0.9500
C17 C22 1.508(5)
C15 H15A 0.9800
C15 H15B 0.9800
C15 H15C 0.9800
C11 H11 0.9500
C11 C10 1.388(5)
C40 C45 1.407(5)
C40 C41 1.411(4)
C10 C14 1.518(5)
C22 H22A 0.9800
C22 H22B 0.9800
C22 H22C 0.9800
C4 H4 0.9500
C4 C3 1.376(5)
C23 H23A 0.9800
C23 H23B 0.9800
C23 H23C 0.9800
C23 C19 1.524(5)
C49 H49A 0.9800
C49 H49B 0.9800
C49 H49C 0.9800
C36 C39 1.508(5)
C45 C44 1.384(5)
C3 H3 0.9500
C50 H50A 0.9800
C50 H50B 0.9800
C50 H50C 0.9800
C37 H37A 0.9800
C37 H37B 0.9800
C37 H37C 0.9800
C41 C46 1.506(5)
C44 H44 0.9500
C44 C43 1.388(5)
C46 H46A 0.9800
C46 H46B 0.9800
C46 H46C 0.9800
C43 C47 1.512(5)
C20 H20 0.9500
C20 C19 1.377(5)
C33 H33 0.9500
C33 C34 1.380(5)
C39 H39A 0.9800
C39 H39B 0.9800
C39 H39C 0.9800
C14 H14A 0.9800
C14 H14B 0.9800
C14 H14C 0.9800
C34 C38 1.514(6)
C47 H47A 0.9800
C47 H47B 0.9800
C47 H47C 0.9800
C38 H38A 0.9800
C38 H38B 0.9800
C38 H38C 0.9800
In2 N4 2.267(2)
In2 N6 2.301(2)
In2 C100 2.140(4)
In2 C99 2.147(4)
N5 N4 1.318(3)
N5 N6 1.309(3)
N4 C51 1.409(4)
C66 C71 1.406(4)
C66 C56 1.495(4)
C66 C67 1.411(4)
N6 C75 1.413(4)
C51 C56 1.404(4)
C51 C52 1.415(4)
C71 C74 1.509(4)
C71 C70 1.386(4)
C56 C55 1.404(4)
C67 C68 1.387(4)
C67 C72 1.516(4)
C74 H74A 0.9800
C74 H74B 0.9800
C74 H74C 0.9800
C77 H77 0.9500
C77 C78 1.380(4)
C77 C76 1.390(4)
C62 C57 1.408(4)
C62 C65 1.514(5)
C62 C61 1.384(5)
C95 C90 1.393(4)
C95 C98 1.508(4)
C95 C94 1.391(4)
C70 H70 0.9500
C70 C69 1.387(4)
C78 H78 0.9500
C78 C79 1.382(4)
C60 C59 1.389(4)
C60 C61 1.388(5)
C60 C64 1.513(5)
C80 C75 1.410(4)
C80 C79 1.389(4)
C80 C90 1.506(4)
C81 C76 1.503(4)
C81 C86 1.392(5)
C81 C82 1.403(5)
C75 C76 1.413(4)
C55 H55 0.9500
C55 C54 1.386(4)
C52 C57 1.493(4)
C52 C53 1.391(4)
C68 H68 0.9500
C68 C69 1.385(4)
C79 H79 0.9500
C85 H85 0.9500
C85 C86 1.404(4)
C85 C84 1.370(5)
C72 H72A 0.9800
C72 H72B 0.9800
C72 H72C 0.9800
C59 H59 0.9500
C59 C58 1.385(5)
C58 C57 1.404(4)
C58 C63 1.510(4)
C93 C97 1.520(4)
C93 C92 1.381(5)
C93 C94 1.389(5)
C86 C89 1.502(5)
C69 C73 1.508(5)
C90 C91 1.400(4)
C100 H10A 0.9800
C100 H10B 0.9800
C100 H10C 0.9800
C99 H99A 0.9800
C99 H99B 0.9800
C99 H99C 0.9800
C97 H97A 0.9800
C97 H97B 0.9800
C97 H97C 0.9800
C92 H92 0.9500
C92 C91 1.402(4)
C82 C87 1.511(5)
C82 C83 1.394(5)
C98 H98A 0.9800
C98 H98B 0.9800
C98 H98C 0.9800
C96 H96A 0.9800
C96 H96B 0.9800
C96 H96C 0.9800
C96 C91 1.504(5)
C94 H94 0.9500
C65 H65A 0.9800
C65 H65B 0.9800
C65 H65C 0.9800
C84 C83 1.391(6)
C84 C88 1.516(5)
C53 H53 0.9500
C53 C54 1.374(5)
C61 H61 0.9500
C54 H54 0.9500
C87 H87A 0.9800
C87 H87B 0.9800
C87 H87C 0.9800
C83 H83 0.9500
C63 H63A 0.9800
C63 H63B 0.9800
C63 H63C 0.9800
C89 H89A 0.9800
C89 H89B 0.9800
C89 H89C 0.9800
C73 H73A 0.9800
C73 H73B 0.9800
C73 H73C 0.9800
C64 H64A 0.9800
C64 H64B 0.9800
C64 H64C 0.9800
C88 H88A 0.9800
C88 H88B 0.9800
C88 H88C 0.9800

loop_
_geom_torsion_atom_site_label_1
_geom_torsion_atom_site_label_2
_geom_torsion_atom_site_label_3
_geom_torsion_atom_site_label_4
_geom_torsion
In1 N1 C1 C2 49.5(4)
In1 N1 C1 C6 -126.1(3)
In1 N3 C25 C30 -132.5(3)
In1 N3 C25 C26 42.5(5)
N2 N1 C1 C2 -147.4(3)
N2 N1 C1 C6 37.0(4)
N2 N3 C25 C30 36.5(4)
N2 N3 C25 C26 -148.4(3)
N1 N2 N3 In1 1.1(2)
N1 N2 N3 C25 -171.8(3)
N1 C1 C6 C16 -1.7(5)
N1 C1 C6 C5 176.9(3)
N3 N2 N1 In1 -1.1(2)
N3 N2 N1 C1 -170.7(3)
N3 C25 C30 C29 178.1(3)
N3 C25 C30 C40 1.5(5)
N3 C25 C26 C31 5.0(4)
N3 C25 C26 C27 -177.9(3)
C31 C26 C27 C28 177.5(3)
C31 C32 C33 C34 0.5(5)
C2 C1 C6 C16 -177.1(3)
C2 C1 C6 C5 1.5(5)
C2 C7 C12 C15 -2.2(5)
C2 C7 C12 C11 179.3(3)
C2 C7 C8 C9 -179.9(3)
C2 C7 C8 C13 0.6(4)
C1 C2 C7 C12 -101.8(4)
C1 C2 C7 C8 77.7(4)
C1 C2 C3 C4 -0.5(5)
C1 C6 C16 C21 -103.1(4)
C1 C6 C16 C17 81.5(4)
C1 C6 C5 C4 -0.8(5)
C7 C2 C1 N1 4.7(4)
C7 C2 C1 C6 -179.5(3)
C7 C2 C3 C4 178.1(3)
C7 C12 C11 C10 0.1(5)
C25 C30 C29 C28 -1.6(5)
C25 C30 C40 C45 69.2(4)
C25 C30 C40 C41 -120.6(4)
C25 C26 C27 C28 0.2(5)
C30 C25 C26 C31 -179.8(3)
C30 C25 C26 C27 -2.6(5)
C30 C29 C28 C27 -0.8(6)
C30 C40 C45 C48 -11.5(5)
C30 C40 C45 C44 169.1(3)
C30 C40 C41 C42 -170.9(3)
C30 C40 C41 C46 10.0(5)
C26 C31 C32 C37 -8.3(4)
C26 C31 C32 C33 171.8(3)
C26 C31 C36 C35 -172.5(3)
C26 C31 C36 C39 5.0(5)
C26 C25 C30 C29 3.3(5)
C26 C25 C30 C40 -173.3(3)
C26 C27 C28 C29 1.5(5)
C6 C16 C17 C18 175.9(3)
C6 C16 C17 C22 -4.7(4)
C6 C5 C4 C3 -0.6(6)
C12 C7 C8 C9 -0.3(4)
C12 C7 C8 C13 -179.8(3)
C12 C11 C10 C9 0.6(5)
C12 C11 C10 C14 -178.9(3)
C8 C9 C10 C11 -1.2(5)
C8 C9 C10 C14 178.3(3)
C8 C7 C12 C15 178.3(3)
C8 C7 C12 C11 -0.2(4)
C21 C16 C17 C18 0.7(4)
C21 C16 C17 C22 -180.0(3)
C21 C20 C19 C18 0.9(5)
C21 C20 C19 C23 -178.2(3)
C16 C6 C5 C4 178.0(3)
C16 C21 C20 C19 -0.5(5)
C29 C30 C40 C45 -107.5(3)
C29 C30 C40 C41 62.7(4)
C24 C21 C16 C6 4.8(4)
C24 C21 C16 C17 -179.9(3)
C24 C21 C20 C19 179.1(3)
C5 C6 C16 C21 78.2(4)
C5 C6 C16 C17 -97.1(4)
C5 C4 C3 C2 1.3(6)
C32 C31 C26 C25 79.4(4)
C32 C31 C26 C27 -97.8(4)
C32 C31 C36 C35 0.5(5)
C32 C31 C36 C39 177.9(3)
C32 C33 C34 C35 0.9(5)
C32 C33 C34 C38 -179.6(4)
C48 C45 C44 C43 -178.4(3)
C17 C18 C19 C23 178.6(3)
C17 C18 C19 C20 -0.5(5)
C15 C12 C11 C10 -178.4(3)
C40 C30 C29 C28 175.4(3)
C40 C45 C44 C43 1.1(5)
C10 C9 C8 C7 1.0(5)
C10 C9 C8 C13 -179.5(3)
C36 C31 C26 C25 -107.6(4)
C36 C31 C26 C27 75.2(4)
C36 C31 C32 C37 178.7(3)
C36 C31 C32 C33 -1.2(5)
C36 C35 C34 C33 -1.6(5)
C36 C35 C34 C38 178.8(4)
C45 C40 C41 C42 -0.5(5)
C45 C40 C41 C46 -179.6(3)
C45 C44 C43 C42 0.7(5)
C45 C44 C43 C47 -178.1(3)
C3 C2 C1 N1 -176.7(3)
C3 C2 C1 C6 -0.9(5)
C3 C2 C7 C12 79.6(4)
C3 C2 C7 C8 -100.8(4)
C37 C32 C33 C34 -179.4(3)
C41 C42 C43 C44 -2.4(5)
C41 C42 C43 C47 176.4(3)
C41 C40 C45 C48 178.3(3)
C41 C40 C45 C44 -1.1(4)
C43 C42 C41 C40 2.4(5)
C43 C42 C41 C46 -178.5(3)
C20 C21 C16 C6 -175.6(3)
C20 C21 C16 C17 -0.3(4)
C19 C18 C17 C16 -0.3(5)
C19 C18 C17 C22 -179.6(3)
C34 C35 C36 C31 1.0(5)
C34 C35 C36 C39 -176.4(3)
In2 N4 C51 C56 -143.2(3)
In2 N4 C51 C52 32.2(4)
In2 N6 C75 C80 -125.3(3)
In2 N6 C75 C76 49.3(4)
N5 N4 C51 C56 28.9(4)
N5 N4 C51 C52 -155.8(3)
N5 N6 C75 C80 32.4(4)
N5 N6 C75 C76 -153.0(3)
N4 N5 N6 In2 -3.7(2)
N4 N5 N6 C75 -169.2(2)
N4 C51 C56 C66 4.6(5)
N4 C51 C56 C55 179.1(3)
N4 C51 C52 C57 -1.5(4)
N4 C51 C52 C53 179.9(3)
C66 C71 C70 C69 -0.2(5)
C66 C56 C55 C54 174.5(3)
C66 C67 C68 C69 1.7(5)
N6 N5 N4 In2 3.8(2)
N6 N5 N4 C51 -171.1(2)
N6 C75 C76 C77 -172.6(3)
N6 C75 C76 C81 10.4(4)
C51 C56 C55 C54 -0.5(5)
C51 C52 C57 C62 -98.9(4)
C51 C52 C57 C58 85.7(4)
C51 C52 C53 C54 1.4(5)
C71 C66 C56 C51 64.8(4)
C71 C66 C56 C55 -109.8(3)
C71 C66 C67 C68 -1.9(4)
C71 C66 C67 C72 178.1(3)
C71 C70 C69 C68 0.0(5)
C71 C70 C69 C73 178.7(3)
C56 C66 C71 C74 -7.3(4)
C56 C66 C71 C70 172.8(3)
C56 C66 C67 C68 -173.5(3)
C56 C66 C67 C72 6.5(4)
C56 C51 C52 C57 174.2(3)
C56 C51 C52 C53 -4.5(4)
C56 C55 C54 C53 -2.5(5)
C67 C66 C71 C74 -178.9(3)
C67 C66 C71 C70 1.2(4)
C67 C66 C56 C51 -123.8(3)
C67 C66 C56 C55 61.7(4)
C67 C68 C69 C70 -0.7(5)
C67 C68 C69 C73 -179.4(3)
C74 C71 C70 C69 179.8(3)
C77 C78 C79 C80 0.7(5)
C95 C90 C91 C92 1.1(4)
C95 C90 C91 C96 -177.4(3)
C78 C77 C76 C81 175.9(3)
C78 C77 C76 C75 -1.1(5)
C60 C59 C58 C57 2.6(5)
C60 C59 C58 C63 -178.4(3)
C80 C75 C76 C77 2.4(5)
C80 C75 C76 C81 -174.6(3)
C80 C90 C91 C92 173.3(3)
C80 C90 C91 C96 -5.1(5)
C81 C82 C83 C84 -0.8(5)
C75 C80 C79 C78 0.6(5)
C75 C80 C90 C95 -100.4(4)
C75 C80 C90 C91 87.2(4)
C52 C51 C56 C66 -170.6(3)
C52 C51 C56 C55 3.9(4)
C52 C53 C54 C55 2.0(5)
C79 C80 C75 N6 172.3(3)
C79 C80 C75 C76 -2.1(4)
C79 C80 C90 C95 76.5(4)
C79 C80 C90 C91 -96.0(4)
C85 C84 C83 C82 -0.9(5)
C76 C77 C78 C79 -0.4(5)
C76 C81 C86 C85 -178.8(3)
C76 C81 C86 C89 0.7(5)
C76 C81 C82 C87 -0.7(5)
C76 C81 C82 C83 178.8(3)
C72 C67 C68 C69 -178.3(3)
C59 C60 C61 C62 -0.8(5)
C59 C58 C57 C62 -1.2(5)
C59 C58 C57 C52 174.3(3)
C93 C92 C91 C90 -1.8(5)
C93 C92 C91 C96 176.6(3)
C86 C81 C76 C77 74.1(4)
C86 C81 C76 C75 -108.9(4)
C86 C81 C82 C87 -176.7(3)
C86 C81 C82 C83 2.7(5)
C86 C85 C84 C83 0.7(6)
C86 C85 C84 C88 -176.4(4)
C57 C62 C61 C60 2.2(5)
C57 C52 C53 C54 -177.3(3)
C90 C95 C94 C93 -0.3(4)
C90 C80 C75 N6 -10.9(5)
C90 C80 C75 C76 174.7(3)
C90 C80 C79 C78 -176.4(3)
C97 C93 C92 C91 -179.9(3)
C97 C93 C94 C95 -179.0(3)
C92 C93 C94 C95 -0.4(5)
C82 C81 C76 C77 -101.9(4)
C82 C81 C76 C75 75.1(4)
C82 C81 C86 C85 -2.9(5)
C82 C81 C86 C89 176.7(3)
C98 C95 C90 C80 9.3(4)
C98 C95 C90 C91 -178.2(3)
C98 C95 C94 C93 177.8(3)
C94 C95 C90 C80 -172.6(3)
C94 C95 C90 C91 0.0(4)
C94 C93 C92 C91 1.5(5)
C65 C62 C57 C52 0.3(5)
C65 C62 C57 C58 175.8(3)
C65 C62 C61 C60 -174.8(3)
C84 C85 C86 C81 1.2(6)
C84 C85 C86 C89 -178.4(4)
C53 C52 C57 C62 79.8(4)
C53 C52 C57 C58 -95.6(4)
C61 C62 C57 C52 -176.7(3)
C61 C62 C57 C58 -1.2(5)
C61 C60 C59 C58 -1.7(5)
C87 C82 C83 C84 178.6(3)
C63 C58 C57 C62 179.9(3)
C63 C58 C57 C52 -4.6(5)
C64 C60 C59 C58 178.1(3)
C64 C60 C61 C62 179.5(3)
C88 C84 C83 C82 176.2(3)
